data_1537947
loop_
_publ_author_name
'Burkhardt, W.'
'Schubert, K.'

_publ_section_title
;
 Ueber messingartige Phasen mit A3-verwandter Struktur
;
_journal_name_full 'Zeitschrift fuer Metallkunde'
_journal_page_first 442
_journal_page_last 452
_journal_volume 50
_journal_year 1959
_chemical_formula_sum 'Ni3 Sb'
_space_group_IT_number 59
_symmetry_space_group_name_Hall 'P 2 2ab -1ab'
_symmetry_space_group_name_H-M 'P m m n :1'
_cell_angle_alpha 90
_cell_angle_beta 90
_cell_angle_gamma 90
_cell_formula_units_Z 2
_cell_length_a 5.35
_cell_length_b 4.301
_cell_length_c 4.526
_cell_volume 104.145
_citation_journal_id_ASTM ZEMTAE
_cod_data_source_file Burkhardt_ZEMTAE_1959_1016.cif
_cod_data_source_block Ni3Sb1
_cod_original_cell_volume 104.1448
_cod_original_sg_symbol_Hall '-P 2ab 2a (x-1/4,y-1/4,z)'
_cod_original_formula_sum 'Ni3 Sb1'
_cod_database_code 1537947

loop_
_symmetry_equiv_pos_as_xyz
x,y,z
-x,-y,z
x+1/2,-y+1/2,-z
-x+1/2,y+1/2,-z
-x+1/2,-y+1/2,-z
x+1/2,y+1/2,-z
-x,y,z
x,-y,z

loop_
_atom_site_label
_atom_site_type_symbol
_atom_site_fract_x
_atom_site_fract_y
_atom_site_fract_z
_atom_site_occupancy
_atom_site_U_iso_or_equiv
Sb1 Sb 0 0 0.33 1 0.0
Ni2 Ni 0.25 0 0.833 1 0.0
Ni1 Ni 0 0.5 0.67 1 0.0
